data_7012174
loop_
_publ_author_name
'Chakraborty, Indranil'
'Sengupta, Suman'
'Das, Samir'
'Banerjee, Sangeeta'
'Chakravorty, Animesh'

_publ_section_title
;
 Chemistry of monovalent and bivalent rhenium: synthesis, structure,
 isomer specificity and metal redox of azoheterocycle complexes
;
_journal_issue 1
_journal_name_full 'Dalton Transactions'
_journal_page_first 134
_journal_paper_doi 10.1039/b208338h
_journal_year 2003
_chemical_formula_sum 'C33 H27 N9 O4 Re2'
_chemical_formula_weight 986.04
_chemical_name_systematic
; 
? 
;
_space_group_IT_number 9
_symmetry_cell_setting monoclinic
_symmetry_space_group_name_Hall 'C -2yc'
_symmetry_space_group_name_H-M 'C 1 c 1'
_atom_sites_solution_hydrogens geom
_atom_sites_solution_primary heavy
_atom_sites_solution_secondary difmap
_audit_creation_method SHELXL
_cell_angle_alpha 90.00
_cell_angle_beta 90.08(6)
_cell_angle_gamma 90.00
_cell_formula_units_Z 4
_cell_length_a 12.876(10)
_cell_length_b 22.313(10)
_cell_length_c 10.938(6)
_cell_measurement_reflns_used 30
_cell_measurement_temperature 293(2)
_cell_measurement_theta_max 15
_cell_measurement_theta_min 7
_cell_volume 3143(3)
_computing_cell_refinement 'Siemens P3/P4-PC V4.27'
_computing_data_collection 'Siemens P3/P4-PC V4.27'
_computing_data_reduction 'Siemens P3/P4-PC V4.27'
_computing_molecular_graphics 'Siemens SHELXTL V5.03 PC'
_computing_publication_material 'Siemens SHELXTL V5.03 PC'
_computing_structure_refinement 'SHELXL-93 (Sheldrick, 1993)'
_computing_structure_solution 'SHELXS-86 (Sheldrick, 1990)'
_diffrn_ambient_temperature 293(2)
_diffrn_measurement_device 'Siemens R3m/V'
_diffrn_measurement_method '\w scans'
_diffrn_radiation_monochromator graphite
_diffrn_radiation_source 'fine-focus sealed tube'
_diffrn_radiation_type MoK\a
_diffrn_radiation_wavelength 0.71073
_diffrn_reflns_av_R_equivalents 0.0435
_diffrn_reflns_av_sigmaI/netI 0.0441
_diffrn_reflns_limit_h_max 16
_diffrn_reflns_limit_h_min -16
_diffrn_reflns_limit_k_max 28
_diffrn_reflns_limit_k_min -28
_diffrn_reflns_limit_l_max 5
_diffrn_reflns_limit_l_min -14
_diffrn_reflns_number 7382
_diffrn_reflns_theta_max 27.51
_diffrn_reflns_theta_min 1.83
_diffrn_standards_decay_% 0
_diffrn_standards_interval_count 198
_diffrn_standards_number 2
_exptl_absorpt_coefficient_mu 7.752
_exptl_absorpt_correction_T_max 0.259
_exptl_absorpt_correction_T_min 0.166
_exptl_absorpt_correction_type semi-empirical
_exptl_crystal_colour 'dark green'
_exptl_crystal_density_diffrn 2.084
_exptl_crystal_description parallelopiped
_exptl_crystal_F_000 1880
_exptl_crystal_size_max 0.45
_exptl_crystal_size_mid 0.40
_exptl_crystal_size_min 0.35
_refine_diff_density_max 2.346
_refine_diff_density_min -2.375
_refine_diff_density_rms 0.179
_refine_ls_abs_structure_details 'Flack H D (1983), Acta Cryst. A39, 876-881'
_refine_ls_abs_structure_Flack -0.003(12)
_refine_ls_extinction_coef 0.00148(5)
_refine_ls_extinction_expression Fc^*^=kFc[1+0.001xFc^2^\l^3^/sin(2\q)]^-1/4^
_refine_ls_extinction_method SHELXL
_refine_ls_goodness_of_fit_all 1.171
_refine_ls_goodness_of_fit_obs 1.140
_refine_ls_matrix_type full
_refine_ls_number_parameters 432
_refine_ls_number_reflns 3716
_refine_ls_number_restraints 0
_refine_ls_restrained_S_all 2.139
_refine_ls_restrained_S_obs 1.140
_refine_ls_R_factor_all 0.0388
_refine_ls_R_factor_obs 0.0243
_refine_ls_shift/esd_max 0.000
_refine_ls_shift/esd_mean 0.000
_refine_ls_structure_factor_coef Fsqd
_refine_ls_weighting_details 'w=1/[\s^2^(Fo^2^)+(0.0293P)^2^+3.2556P] where P=(Fo^2^+2Fc^2^)/3'
_refine_ls_weighting_scheme calc
_refine_ls_wR_factor_all 0.1160
_refine_ls_wR_factor_obs 0.0557
_reflns_number_observed 3106
_reflns_number_total 3733
_reflns_observed_criterion >2sigma(I)
_cod_data_source_file b208338h.txt
_cod_data_source_block papt
_cod_depositor_comments
;
The following automatic conversions were performed:
'_symmetry_cell_setting' value 'Monoclinic' changed to 'monoclinic'
according to '/home/saulius/struct/CIF-dictionaries/cif_core.dic'
dictionary named 'cif_core.dic' version 2.4.1 from 2010-06-29.

Automatic conversion script
Id: cif_fix_enum 1527 2010-12-29 10:47:43Z saulius 

The following automatic conversions were performed:

'_refine_ls_weighting_scheme' value 'calc
w=1/[\s^2^(Fo^2^)+(0.0293P)^2^+3.2556P] where P=(Fo^2^+2Fc^2^)/3' was
changed to 'calc'. New tag '_refine_ls_weighting_details' was
created. The value of the new tag was set to
'w=1/[\s^2^(Fo^2^)+(0.0293P)^2^+3.2556P] where P=(Fo^2^+2Fc^2^)/3'.

Automatic conversion script
Id: cif_fix_values 3143 2015-03-26 13:38:13Z robertas 

The following automatic conversions were performed:

'_atom_sites_solution_primary' value 'Heavy atom method' was changed
to 'heavy'.

Automatic conversion script
Id: cif_fix_values 6452 2018-10-05 10:23:21Z andrius 
;
_cod_original_cell_volume 3142.5(33)
_cod_original_sg_symbol_H-M Cc
_cod_database_code 7012174

loop_
_symmetry_equiv_pos_as_xyz
'x, y, z'
'x, -y, z+1/2'
'x+1/2, y+1/2, z'
'x+1/2, -y+1/2, z+1/2'

loop_
_atom_site_aniso_label
_atom_site_aniso_U_11
_atom_site_aniso_U_22
_atom_site_aniso_U_33
_atom_site_aniso_U_23
_atom_site_aniso_U_13
_atom_site_aniso_U_12
Re1 0.02798(13) 0.02823(13) 0.02184(13) -0.00023(12) 0.00006(10) 0.0002(2)
Re2 0.0355(2) 0.0360(2) 0.0358(2) 0.0000(2) -0.0012(2) 0.0003(3)
N1 0.028(3) 0.036(4) 0.029(4) -0.003(3) -0.002(3) 0.002(3)
N2 0.035(4) 0.029(4) 0.036(4) -0.001(3) 0.000(3) -0.003(3)
N3 0.031(4) 0.030(4) 0.024(3) 0.004(3) -0.003(3) 0.003(3)
N4 0.028(4) 0.033(4) 0.029(4) 0.003(3) -0.005(3) -0.002(3)
N5 0.033(4) 0.031(4) 0.039(4) 0.002(4) 0.001(3) 0.003(3)
N6 0.027(3) 0.030(4) 0.029(3) -0.002(3) -0.011(3) -0.003(3)
N7 0.031(4) 0.028(3) 0.028(3) -0.003(3) 0.000(3) 0.002(3)
N8 0.029(4) 0.036(4) 0.040(4) -0.006(4) -0.005(3) -0.001(3)
N9 0.022(3) 0.032(4) 0.026(3) -0.003(3) -0.006(3) 0.001(3)
O1 0.095(7) 0.078(7) 0.087(7) -0.007(6) -0.016(6) 0.047(6)
O2 0.130(9) 0.118(8) 0.047(5) 0.001(7) -0.027(6) 0.012(10)
O3 0.127(9) 0.056(5) 0.076(7) -0.013(5) 0.013(6) -0.036(6)
O4 0.038(4) 0.154(11) 0.085(7) 0.022(8) 0.011(4) -0.013(6)
C1 0.043(6) 0.044(6) 0.033(5) 0.001(5) -0.007(4) -0.003(5)
C2 0.040(5) 0.058(7) 0.039(5) -0.008(5) -0.011(4) 0.004(5)
C3 0.036(5) 0.045(6) 0.055(6) -0.010(5) -0.018(5) -0.008(5)
C4 0.034(5) 0.041(5) 0.049(5) -0.003(4) -0.002(4) -0.003(4)
C5 0.031(4) 0.032(4) 0.039(4) -0.003(4) -0.002(4) 0.006(4)
C6 0.043(5) 0.026(4) 0.039(5) 0.004(4) -0.004(4) 0.002(4)
C7 0.045(5) 0.033(5) 0.036(5) -0.001(4) 0.000(4) 0.003(4)
C8 0.035(5) 0.035(5) 0.058(6) 0.009(5) -0.012(5) 0.000(4)
C9 0.053(6) 0.050(6) 0.041(5) 0.008(5) -0.018(5) -0.007(5)
C10 0.061(7) 0.066(7) 0.032(5) 0.011(5) -0.003(5) -0.016(6)
C11 0.036(5) 0.057(6) 0.044(6) 0.003(5) -0.009(5) -0.006(5)
C12 0.056(6) 0.038(5) 0.031(5) 0.004(5) 0.009(4) 0.004(6)
C13 0.044(5) 0.052(6) 0.036(4) 0.009(5) 0.001(4) -0.010(5)
C14 0.052(6) 0.035(5) 0.063(7) 0.017(5) -0.012(6) -0.007(5)
C15 0.048(6) 0.034(5) 0.059(6) 0.008(5) -0.006(5) -0.001(5)
C16 0.031(4) 0.033(5) 0.036(4) 0.000(4) -0.005(3) -0.001(4)
C17 0.021(4) 0.037(5) 0.029(4) 0.001(4) -0.002(3) 0.004(4)
C18 0.051(6) 0.043(6) 0.036(6) 0.001(5) 0.008(5) -0.002(5)
C19 0.076(8) 0.059(7) 0.029(5) -0.001(5) 0.018(5) 0.009(6)
C20 0.057(6) 0.056(6) 0.035(5) 0.012(5) 0.008(4) 0.017(5)
C21 0.029(5) 0.042(6) 0.052(6) 0.010(5) 0.012(4) 0.005(4)
C22 0.026(4) 0.039(5) 0.039(5) 0.001(4) 0.009(4) 0.001(4)
C23 0.046(6) 0.037(5) 0.033(5) -0.008(4) 0.001(4) -0.003(5)
C24 0.066(7) 0.044(6) 0.041(5) -0.008(5) 0.013(5) 0.006(6)
C25 0.049(6) 0.050(7) 0.062(7) 0.000(6) 0.020(6) 0.001(6)
C26 0.032(5) 0.047(6) 0.051(5) -0.004(5) 0.003(4) 0.009(4)
C27 0.041(5) 0.027(4) 0.037(4) -0.002(4) 0.012(4) -0.003(4)
C28 0.032(4) 0.036(5) 0.030(5) -0.009(4) 0.008(4) -0.009(4)
C29 0.049(6) 0.047(6) 0.036(5) -0.007(5) -0.007(5) 0.007(5)
C30 0.060(7) 0.081(8) 0.027(5) -0.008(6) -0.007(5) -0.003(6)
C31 0.047(6) 0.058(6) 0.044(5) -0.025(5) 0.003(4) -0.006(5)
C32 0.042(5) 0.036(5) 0.061(6) -0.020(5) 0.007(5) -0.012(5)
C33 0.032(4) 0.034(5) 0.039(5) 0.001(4) -0.002(4) -0.005(4)

loop_
_atom_site_label
_atom_site_type_symbol
_atom_site_fract_x
_atom_site_fract_y
_atom_site_fract_z
_atom_site_U_iso_or_equiv
_atom_site_thermal_displace_type
_atom_site_occupancy
_atom_site_calc_flag
_atom_site_refinement_flags
_atom_site_disorder_group
Re1 Re 0.0000 0.166669(14) 0.0000 0.02602(8) Uani 1 d . .
Re2 Re 0.00001(7) 0.50000(2) 0.01650(5) 0.03577(10) Uani 1 d . .
N1 N -0.1045(6) 0.1137(3) -0.1023(7) 0.031(2) Uani 1 d . .
N2 N -0.0853(6) 0.0489(3) 0.0644(8) 0.033(2) Uani 1 d . .
N3 N -0.0149(5) 0.0908(3) 0.0922(6) 0.028(2) Uani 1 d . .
N4 N -0.0259(5) 0.2450(3) -0.1005(7) 0.030(2) Uani 1 d . .
N5 N -0.1340(6) 0.2679(3) 0.0669(8) 0.035(2) Uani 1 d . .
N6 N -0.1070(5) 0.2125(3) 0.0921(7) 0.029(2) Uani 1 d . .
N7 N 0.1312(6) 0.1409(3) -0.1015(7) 0.0289(15) Uani 1 d . .
N8 N 0.2194(6) 0.1830(4) 0.0660(8) 0.035(2) Uani 1 d . .
N9 N 0.1223(5) 0.1974(3) 0.0914(6) 0.0268(14) Uani 1 d . .
O1 O 0.0774(8) 0.4434(5) 0.0681(10) 0.087(3) Uani 1 d . .
O2 O -0.0006(9) 0.5000(6) -0.1391(8) 0.099(3) Uani 1 d . .
O3 O 0.0472(9) 0.5669(4) 0.0684(10) 0.087(3) Uani 1 d . .
O4 O -0.1235(6) 0.4901(6) 0.0677(10) 0.092(4) Uani 1 d . .
C1 C -0.1428(8) 0.1239(5) -0.2164(10) 0.040(2) Uani 1 d . .
H1 H -0.1229(8) 0.1584(5) -0.2580(10) 0.080 Uiso 1 calc R .
C2 C -0.2097(8) 0.0850(5) -0.2714(10) 0.046(2) Uani 1 d . .
H2 H -0.2313(8) 0.0919(5) -0.3513(10) 0.080 Uiso 1 calc R .
C3 C -0.2455(8) 0.0355(5) -0.2096(11) 0.045(3) Uani 1 d . .
H3 H -0.2953(8) 0.0107(5) -0.2444(11) 0.080 Uiso 1 calc R .
C4 C -0.2058(7) 0.0233(4) -0.0940(10) 0.041(2) Uani 1 d . .
H4 H -0.2268(7) -0.0105(4) -0.0509(10) 0.080 Uiso 1 calc R .
C5 C -0.1342(7) 0.0626(4) -0.0450(8) 0.034(2) Uani 1 d . .
C6 C 0.0446(8) 0.0736(4) 0.2000(10) 0.036(2) Uani 1 d . .
C7 C 0.1485(8) 0.0580(4) 0.1853(9) 0.038(2) Uani 1 d . .
H7 H 0.1793(8) 0.0588(4) 0.1085(9) 0.080 Uiso 1 calc R .
C8 C 0.2039(8) 0.0415(5) 0.2851(11) 0.043(2) Uani 1 d . .
H8 H 0.2732(8) 0.0308(5) 0.2760(11) 0.080 Uiso 1 calc R .
C9 C 0.1598(9) 0.0402(5) 0.3999(9) 0.048(3) Uani 1 d . .
H9 H 0.1991(9) 0.0289(5) 0.4675(9) 0.080 Uiso 1 calc R .
C10 C 0.0555(9) 0.0560(5) 0.4136(10) 0.053(3) Uani 1 d . .
H10 H 0.0251(9) 0.0559(5) 0.4906(10) 0.080 Uiso 1 calc R .
C11 C -0.0022(9) 0.0717(5) 0.3121(10) 0.046(3) Uani 1 d . .
H11 H -0.0723(9) 0.0810(5) 0.3199(10) 0.080 Uiso 1 calc R .
C12 C 0.0062(11) 0.2590(4) -0.2163(12) 0.042(2) Uani 1 d . .
H12 H 0.0456(11) 0.2312(4) -0.2593(12) 0.080 Uiso 1 calc R .
C13 C -0.0173(8) 0.3117(5) -0.2706(9) 0.044(2) Uani 1 d . .
H13 H 0.0062(8) 0.3194(5) -0.3494(9) 0.080 Uiso 1 calc R .
C14 C -0.0766(10) 0.3548(5) -0.2095(12) 0.050(3) Uani 1 d . .
H14 H -0.0910(10) 0.3917(5) -0.2454(12) 0.080 Uiso 1 calc R .
C15 C -0.1129(9) 0.3411(4) -0.0953(11) 0.047(2) Uani 1 d . .
H15 H -0.1525(9) 0.3687(4) -0.0520(11) 0.080 Uiso 1 calc R .
C16 C -0.0896(7) 0.2850(4) -0.0441(8) 0.033(2) Uani 1 d . .
C17 C -0.1625(6) 0.1911(4) 0.1997(8) 0.029(2) Uani 1 d . .
C18 C -0.1410(8) 0.2148(5) 0.3121(10) 0.043(2) Uani 1 d . .
H18 H -0.0906(8) 0.2444(5) 0.3205(10) 0.080 Uiso 1 calc R .
C19 C -0.1944(10) 0.1946(6) 0.4126(10) 0.055(3) Uani 1 d . .
H19 H -0.1807(10) 0.2109(6) 0.4893(10) 0.080 Uiso 1 calc R .
C20 C -0.2695(9) 0.1498(5) 0.4000(9) 0.049(3) Uani 1 d . .
H20 H -0.3048(9) 0.1356(5) 0.4682(9) 0.080 Uiso 1 calc R .
C21 C -0.2909(8) 0.1266(5) 0.2846(10) 0.041(2) Uani 1 d . .
H21 H -0.3413(8) 0.0971(5) 0.2758(10) 0.080 Uiso 1 calc R .
C22 C -0.2380(7) 0.1470(4) 0.1831(9) 0.035(2) Uani 1 d . .
H22 H -0.2522(7) 0.1317(4) 0.1057(9) 0.080 Uiso 1 calc R .
C23 C 0.1358(9) 0.1164(5) -0.2157(10) 0.039(2) Uani 1 d . .
H23 H 0.0740(9) 0.1089(5) -0.2571(10) 0.080 Uiso 1 calc R .
C24 C 0.2269(9) 0.1027(5) -0.2713(10) 0.050(3) Uani 1 d . .
H24 H 0.2272(9) 0.0882(5) -0.3510(10) 0.080 Uiso 1 calc R .
C25 C 0.3206(10) 0.1105(6) -0.2078(12) 0.054(3) Uani 1 d . .
H25 H 0.3835(10) 0.0989(6) -0.2420(12) 0.080 Uiso 1 calc R .
C26 C 0.3167(7) 0.1353(5) -0.0959(10) 0.043(2) Uani 1 d . .
H26 H 0.3778(7) 0.1410(5) -0.0521(10) 0.080 Uiso 1 calc R .
C27 C 0.2212(8) 0.1527(4) -0.0439(8) 0.035(2) Uani 1 d . .
C28 C 0.1176(7) 0.2359(4) 0.1994(9) 0.033(2) Uani 1 d . .
C29 C 0.1421(8) 0.2134(5) 0.3122(10) 0.044(3) Uani 1 d . .
H29 H 0.1604(8) 0.1733(5) 0.3212(10) 0.080 Uiso 1 calc R .
C30 C 0.1394(9) 0.2510(6) 0.4131(10) 0.056(3) Uani 1 d . .
H30 H 0.1576(9) 0.2366(6) 0.4899(10) 0.080 Uiso 1 calc R .
C31 C 0.1095(8) 0.3100(6) 0.3987(10) 0.050(3) Uani 1 d . .
H31 H 0.1061(8) 0.3352(6) 0.4663(10) 0.080 Uiso 1 calc R .
C32 C 0.0850(9) 0.3313(5) 0.2860(11) 0.046(3) Uani 1 d . .
H32 H 0.0656(9) 0.3712(5) 0.2773(11) 0.080 Uiso 1 calc R .
C33 C 0.0884(7) 0.2948(4) 0.1842(9) 0.035(2) Uani 1 d . .
H33 H 0.0715(7) 0.3097(4) 0.1073(9) 0.080 Uiso 1 calc R .

loop_
_atom_type_symbol
_atom_type_description
_atom_type_scat_dispersion_real
_atom_type_scat_dispersion_imag
_atom_type_scat_source
C C 0.0033 0.0016 'International Tables Vol C Tables 4.2.6.8 and 6.1.1.4'
H H 0.0000 0.0000 'International Tables Vol C Tables 4.2.6.8 and 6.1.1.4'
N N 0.0061 0.0033 'International Tables Vol C Tables 4.2.6.8 and 6.1.1.4'
O O 0.0106 0.0060 'International Tables Vol C Tables 4.2.6.8 and 6.1.1.4'
Re Re -1.0185 7.2310 'International Tables Vol C Tables 4.2.6.8 and 6.1.1.4'

loop_
_geom_angle_atom_site_label_1
_geom_angle_atom_site_label_2
_geom_angle_atom_site_label_3
_geom_angle
_geom_angle_site_symmetry_1
_geom_angle_site_symmetry_3
_geom_angle_publ_flag
N3 Re1 N9 96.7(3) . . y
N3 Re1 N6 96.5(3) . . y
N9 Re1 N6 96.7(3) . . y
N3 Re1 N4 165.2(3) . . y
N9 Re1 N4 95.8(3) . . y
N6 Re1 N4 74.1(3) . . y
N3 Re1 N7 96.5(3) . . y
N9 Re1 N7 73.9(3) . . y
N6 Re1 N7 164.7(3) . . y
N4 Re1 N7 94.6(3) . . y
N3 Re1 N1 74.3(3) . . y
N9 Re1 N1 164.7(3) . . y
N6 Re1 N1 96.6(3) . . y
N4 Re1 N1 95.1(3) . . y
N7 Re1 N1 94.5(3) . . y
O4 Re2 O2 109.0(5) . . y
O4 Re2 O1 109.9(6) . . y
O2 Re2 O1 109.4(6) . . y
O4 Re2 O3 109.7(6) . . y
O2 Re2 O3 109.5(6) . . y
O1 Re2 O3 109.3(5) . . y
C5 N1 C1 117.5(8) . . ?
C5 N1 Re1 113.9(6) . . ?
C1 N1 Re1 128.5(7) . . ?
N3 N2 C5 110.4(7) . . ?
N2 N3 C6 110.8(7) . . ?
N2 N3 Re1 123.3(5) . . ?
C6 N3 Re1 126.0(6) . . ?
C16 N4 C12 116.9(8) . . ?
C16 N4 Re1 114.0(6) . . ?
C12 N4 Re1 128.9(6) . . ?
N6 N5 C16 109.3(8) . . ?
N5 N6 C17 110.4(8) . . ?
N5 N6 Re1 124.1(6) . . ?
C17 N6 Re1 125.5(6) . . ?
C27 N7 C23 118.0(8) . . ?
C27 N7 Re1 113.0(6) . . ?
C23 N7 Re1 128.9(6) . . ?
N9 N8 C27 108.6(7) . . ?
N8 N9 C28 110.6(7) . . ?
N8 N9 Re1 124.1(6) . . ?
C28 N9 Re1 125.2(5) . . ?
N1 C1 C2 121.8(10) . . ?
C1 C2 C3 120.4(10) . . ?
C2 C3 C4 118.8(9) . . ?
C5 C4 C3 118.3(10) . . ?
N1 C5 C4 122.9(9) . . ?
N1 C5 N2 117.2(8) . . ?
C4 C5 N2 119.8(9) . . ?
C11 C6 C7 121.4(9) . . ?
C11 C6 N3 120.0(8) . . ?
C7 C6 N3 118.5(9) . . ?
C8 C7 C6 118.7(10) . . ?
C7 C8 C9 121.5(10) . . ?
C8 C9 C10 119.3(9) . . ?
C11 C10 C9 119.7(10) . . ?
C6 C11 C10 119.4(10) . . ?
C13 C12 N4 122.5(10) . . ?
C12 C13 C14 120.7(10) . . ?
C15 C14 C13 118.0(10) . . ?
C14 C15 C16 119.4(11) . . ?
N4 C16 N5 117.6(8) . . ?
N4 C16 C15 122.2(9) . . ?
N5 C16 C15 120.2(9) . . ?
C18 C17 C22 122.1(9) . . ?
C18 C17 N6 120.1(8) . . ?
C22 C17 N6 117.9(8) . . ?
C17 C18 C19 119.5(10) . . ?
C18 C19 C20 120.2(11) . . ?
C21 C20 C19 119.5(10) . . ?
C22 C21 C20 120.7(10) . . ?
C21 C22 C17 118.2(9) . . ?
C24 C23 N7 122.6(10) . . ?
C23 C24 C25 119.6(11) . . ?
C26 C25 C24 117.9(10) . . ?
C25 C26 C27 121.0(10) . . ?
N7 C27 N8 119.3(8) . . ?
N7 C27 C26 120.5(8) . . ?
N8 C27 C26 120.1(9) . . ?
C29 C28 C33 121.4(9) . . ?
C29 C28 N9 120.3(9) . . ?
C33 C28 N9 118.3(9) . . ?
C28 C29 C30 119.3(10) . . ?
C31 C30 C29 119.6(10) . . ?
C32 C31 C30 120.1(10) . . ?
C31 C32 C33 121.2(10) . . ?
C28 C33 C32 118.3(10) . . ?

loop_
_geom_bond_atom_site_label_1
_geom_bond_atom_site_label_2
_geom_bond_distance
_geom_bond_site_symmetry_2
_geom_bond_publ_flag
Re1 N3 1.979(7) . y
Re1 N9 1.986(7) . y
Re1 N6 1.991(8) . y
Re1 N4 2.092(7) . y
Re1 N7 2.103(7) . y
Re1 N1 2.111(7) . y
Re2 O4 1.702(8) . y
Re2 O2 1.702(8) . y
Re2 O1 1.705(9) . y
Re2 O3 1.709(9) . y
N1 C5 1.356(12) . ?
N1 C1 1.361(13) . ?
N2 N3 1.337(10) . y
N2 C5 1.386(11) . ?
N3 C6 1.458(11) . ?
N4 C16 1.359(12) . ?
N4 C12 1.370(14) . ?
N5 N6 1.313(10) . y
N5 C16 1.396(12) . ?
N6 C17 1.458(11) . ?
N7 C27 1.344(12) . ?
N7 C23 1.364(12) . ?
N8 N9 1.321(10) . y
N8 C27 1.380(12) . ?
N9 C28 1.461(11) . ?
C1 C2 1.363(14) . ?
C2 C3 1.37(2) . ?
C3 C4 1.389(15) . ?
C4 C5 1.380(13) . ?
C6 C11 1.37(2) . ?
C6 C7 1.391(14) . ?
C7 C8 1.353(13) . ?
C8 C9 1.38(2) . ?
C9 C10 1.40(2) . ?
C10 C11 1.380(14) . ?
C12 C13 1.350(14) . ?
C13 C14 1.40(2) . ?
C14 C15 1.37(2) . ?
C15 C16 1.404(13) . ?
C17 C18 1.366(13) . ?
C17 C22 1.395(14) . ?
C18 C19 1.374(15) . ?
C19 C20 1.40(2) . ?
C20 C21 1.39(2) . ?
C21 C22 1.381(13) . ?
C23 C24 1.357(15) . ?
C24 C25 1.40(2) . ?
C25 C26 1.34(2) . ?
C26 C27 1.411(13) . ?
C28 C29 1.369(14) . ?
C28 C33 1.378(14) . ?
C29 C30 1.39(2) . ?
C30 C31 1.38(2) . ?
C31 C32 1.36(2) . ?
C32 C33 1.380(13) . ?
